data_7007141
loop_
_publ_author_name
'Zhang, Xian-Ming'
'Zhao, Yan-Fei'
'Wu, Hai-Shun'
'Batten, Stuart R.'
'Ng, Seik Weng'

_publ_section_title
;
 Syntheses and structures of metal tetrazole coordination polymers.
;
_journal_issue 26
_journal_name_full 'Dalton transactions (Cambridge, England : 2003)'
_journal_page_first 3170
_journal_page_last 3178
_journal_paper_doi 10.1039/b518052j
_journal_year 2006
_chemical_formula_sum 'C2 H3 Ag2 N7'
_chemical_formula_weight 340.85
_chemical_name_systematic
;
?
;
_space_group_IT_number 55
_symmetry_cell_setting orthorhombic
_symmetry_space_group_name_Hall '-P 2 2ab'
_symmetry_space_group_name_H-M 'P b a m'
_atom_sites_solution_hydrogens geom
_atom_sites_solution_primary direct
_atom_sites_solution_secondary difmap
_audit_creation_method SHELXL-97
_cell_angle_alpha 90.00
_cell_angle_beta 90.00
_cell_angle_gamma 90.00
_cell_formula_units_Z 4
_cell_length_a 16.37(2)
_cell_length_b 6.360(9)
_cell_length_c 6.502(9)
_cell_measurement_temperature 293(2)
_cell_volume 676.9(16)
_computing_cell_refinement 'SMART (Bruker, 2001)'
_computing_data_collection 'SMART (Bruker, 2001)'
_computing_data_reduction 'SAINT (Bruker, 2001)'
_computing_molecular_graphics 'ORTEP-II (Johnson, 1976)'
_computing_publication_material 'SHELXL-97 (Sheldrick, 1997)'
_computing_structure_refinement 'SHELXL-97 (Sheldrick, 1997)'
_computing_structure_solution 'SHELXS-97 (Sheldrick, 1990)'
_diffrn_ambient_temperature 293(2)
_diffrn_measured_fraction_theta_full 0.939
_diffrn_measured_fraction_theta_max 0.939
_diffrn_measurement_device_type 'Bruker Apex CCD Diffractometer'
_diffrn_measurement_method '\f and \w scan'
_diffrn_radiation_monochromator graphite
_diffrn_radiation_source 'fine-focus sealed tube'
_diffrn_radiation_type MoK\a
_diffrn_radiation_wavelength 0.71073
_diffrn_reflns_av_R_equivalents 0.0234
_diffrn_reflns_av_sigmaI/netI 0.0219
_diffrn_reflns_limit_h_max 11
_diffrn_reflns_limit_h_min -21
_diffrn_reflns_limit_k_max 8
_diffrn_reflns_limit_k_min -8
_diffrn_reflns_limit_l_max 8
_diffrn_reflns_limit_l_min -8
_diffrn_reflns_number 3238
_diffrn_reflns_theta_full 28.07
_diffrn_reflns_theta_max 28.07
_diffrn_reflns_theta_min 2.49
_diffrn_standards_decay_% 0
_diffrn_standards_interval_count 0
_diffrn_standards_number 0
_exptl_absorpt_coefficient_mu 5.722
_exptl_absorpt_correction_T_max 0.8034
_exptl_absorpt_correction_T_min 0.4257
_exptl_absorpt_correction_type empirical
_exptl_absorpt_process_details 'SADABS, Sheldrick, 1997'
_exptl_crystal_colour yellowish
_exptl_crystal_density_diffrn 3.345
_exptl_crystal_density_method 'not measured'
_exptl_crystal_description rod
_exptl_crystal_F_000 632
_exptl_crystal_size_max 0.18
_exptl_crystal_size_mid 0.15
_exptl_crystal_size_min 0.04
_refine_diff_density_max 3.396
_refine_diff_density_min -2.025
_refine_diff_density_rms 0.651
_refine_ls_extinction_coef 0.076(5)
_refine_ls_extinction_expression Fc^*^=kFc[1+0.001xFc^2^\l^3^/sin(2\q)]^-1/4^
_refine_ls_extinction_method SHELXL
_refine_ls_goodness_of_fit_ref 1.356
_refine_ls_hydrogen_treatment constr
_refine_ls_matrix_type full
_refine_ls_number_parameters 62
_refine_ls_number_reflns 843
_refine_ls_number_restraints 0
_refine_ls_restrained_S_all 1.356
_refine_ls_R_factor_all 0.0551
_refine_ls_R_factor_gt 0.0398
_refine_ls_shift/su_max 0.000
_refine_ls_shift/su_mean 0.000
_refine_ls_structure_factor_coef Fsqd
_refine_ls_weighting_details 'calc w=1/[\s^2^(Fo^2^)+(0.0843P)^2^+0.0000P] where P=(Fo^2^+2Fc^2^)/3'
_refine_ls_weighting_scheme calc
_refine_ls_wR_factor_gt 0.1010
_refine_ls_wR_factor_ref 0.1392
_reflns_number_gt 760
_reflns_number_total 843
_reflns_threshold_expression >2sigma(I)
_cod_data_source_file b518052j.txt
_cod_data_source_block 5
_cod_depositor_comments
;
The following automatic conversions were performed:
'_symmetry_cell_setting' value 'Orthorhombic' changed to 'orthorhombic'
according to '/home/saulius/struct/CIF-dictionaries/cif_core.dic'
dictionary named 'cif_core.dic' version 2.4.1 from 2010-06-29.

Automatic conversion script
Id: cif_fix_enum 1527 2010-12-29 10:47:43Z saulius 
;
_cod_original_sg_symbol_H-M Pbam
_cod_database_code 7007141

loop_
_symmetry_equiv_pos_as_xyz
'x, y, z'
'-x, -y, z'
'-x+1/2, y+1/2, -z'
'x+1/2, -y+1/2, -z'
'-x, -y, -z'
'x, y, -z'
'x-1/2, -y-1/2, z'
'-x-1/2, y-1/2, z'

loop_
_atom_site_label
_atom_site_type_symbol
_atom_site_fract_x
_atom_site_fract_y
_atom_site_fract_z
_atom_site_U_iso_or_equiv
_atom_site_adp_type
_atom_site_occupancy
_atom_site_symmetry_multiplicity
_atom_site_calc_flag
_atom_site_refinement_flags
_atom_site_disorder_assembly
_atom_site_disorder_group
Ag1 Ag 0.37325(3) 0.00140(4) 0.0000 0.0308(3) Uani 1 2 d S . .
Ag2 Ag 0.5000 -0.5000 -0.22963(10) 0.0352(3) Uani 1 2 d S . .
N1 N 0.43634(13) -0.2361(3) -0.3993(3) 0.0266(6) Uani 1 1 d . . .
N2 N 0.39296(14) -0.0715(4) -0.3311(3) 0.0236(6) Uani 1 1 d . . .
N3 N 0.2244(2) 0.0954(6) 0.0000 0.0478(12) Uani 1 2 d S . .
N4 N 0.1660(3) -0.0061(4) 0.0000 0.0267(10) Uani 1 2 d S . .
N5 N 0.1059(2) -0.1110(5) 0.0000 0.0272(8) Uani 1 2 d S . .
C1 C 0.3155(3) 0.2206(6) -0.5000 0.0334(10) Uani 1 2 d S . .
H1A H 0.2998 0.2537 -0.6385 0.050 Uiso 0.50 1 calc PR . .
H1B H 0.3458 0.3359 -0.4430 0.050 Uiso 0.50 1 calc PR . .
H1C H 0.2675 0.1962 -0.4185 0.050 Uiso 0.50 1 calc PR . .
C2 C 0.3672(3) 0.0286(8) -0.5000 0.0206(12) Uani 1 2 d S . .

loop_
_atom_site_aniso_label
_atom_site_aniso_U_11
_atom_site_aniso_U_22
_atom_site_aniso_U_33
_atom_site_aniso_U_23
_atom_site_aniso_U_13
_atom_site_aniso_U_12
Ag1 0.0479(5) 0.0280(5) 0.0163(5) 0.000 0.000 0.00407(11)
Ag2 0.0335(5) 0.0490(5) 0.0230(5) 0.000 0.000 0.01678(14)
N1 0.0329(14) 0.0291(12) 0.0179(11) -0.0005(10) 0.0004(10) 0.0065(10)
N2 0.0310(13) 0.0242(13) 0.0157(12) -0.0009(10) -0.0005(9) 0.0031(10)
N3 0.026(2) 0.032(2) 0.085(4) 0.000 0.000 -0.0036(17)
N4 0.025(2) 0.019(2) 0.036(3) 0.000 0.000 0.0056(11)
N5 0.0236(17) 0.0238(17) 0.0341(19) 0.000 0.000 0.0015(13)
C1 0.044(2) 0.029(2) 0.027(2) 0.000 0.000 0.0109(18)
C2 0.024(2) 0.026(2) 0.012(3) 0.000 0.000 -0.0004(16)

loop_
_atom_type_symbol
_atom_type_description
_atom_type_scat_dispersion_real
_atom_type_scat_dispersion_imag
_atom_type_scat_source
C C 0.0033 0.0016 'International Tables Vol C Tables 4.2.6.8 and 6.1.1.4'
H H 0.0000 0.0000 'International Tables Vol C Tables 4.2.6.8 and 6.1.1.4'
N N 0.0061 0.0033 'International Tables Vol C Tables 4.2.6.8 and 6.1.1.4'
Ag Ag -0.8971 1.1015 'International Tables Vol C Tables 4.2.6.8 and 6.1.1.4'

loop_
_geom_angle_atom_site_label_1
_geom_angle_atom_site_label_2
_geom_angle_atom_site_label_3
_geom_angle
_geom_angle_site_symmetry_1
_geom_angle_site_symmetry_3
_geom_angle_publ_flag
N2 Ag1 N2 150.59(14) 6 . ?
N2 Ag1 N5 100.75(7) 6 3 ?
N2 Ag1 N5 100.75(7) . 3 ?
N2 Ag1 N3 100.98(7) 6 . ?
N2 Ag1 N3 100.98(7) . . ?
N5 Ag1 N3 84.10(12) 3 . ?
N1 Ag2 N1 121.65(14) 2_645 . ?
N1 Ag2 N5 100.92(12) 2_645 7_655 ?
N1 Ag2 N5 114.75(12) . 7_655 ?
N1 Ag2 N5 114.75(12) 2_645 3_545 ?
N1 Ag2 N5 100.92(12) . 3_545 ?
N5 Ag2 N5 102.84(14) 7_655 3_545 ?
N1 Ag2 Ag2 119.18(7) 2_645 5_645 ?
N1 Ag2 Ag2 119.18(7) . 5_645 ?
N5 Ag2 Ag2 51.42(7) 7_655 5_645 ?
N5 Ag2 Ag2 51.42(7) 3_545 5_645 ?
N1 N1 N2 109.31(14) 6_554 . ?
N1 N1 Ag2 119.18(7) 6_554 . ?
N2 N1 Ag2 131.46(18) . . ?
C2 N2 N1 105.5(3) . . ?
C2 N2 Ag1 130.5(3) . . ?
N1 N2 Ag1 124.02(18) . . ?
N4 N3 Ag1 132.2(3) . . ?
N3 N4 N5 179.9(4) . . ?
N4 N5 Ag2 115.7(2) . 7 ?
N4 N5 Ag2 115.7(2) . 3 ?
Ag2 N5 Ag2 77.16(14) 7 3 ?
N4 N5 Ag1 116.2(3) . 3_545 ?
Ag2 N5 Ag1 113.04(11) 7 3_545 ?
Ag2 N5 Ag1 113.04(11) 3 3_545 ?
C2 C1 H1A 109.5 . . ?
C2 C1 H1B 109.5 . . ?
H1A C1 H1B 109.5 . . ?
C2 C1 H1C 109.5 . . ?
H1A C1 H1C 109.5 . . ?
H1B C1 H1C 109.5 . . ?
N2 C2 N2 110.4(4) 6_554 . ?
N2 C2 C1 124.8(2) 6_554 . ?
N2 C2 C1 124.8(2) . . ?

loop_
_geom_bond_atom_site_label_1
_geom_bond_atom_site_label_2
_geom_bond_distance
_geom_bond_site_symmetry_2
_geom_bond_publ_flag
Ag1 N2 2.226(4) 6 ?
Ag1 N2 2.226(4) . ?
Ag1 N5 2.489(5) 3 ?
Ag1 N3 2.509(5) . ?
Ag2 N1 2.263(3) 2_645 ?
Ag2 N1 2.263(3) . ?
Ag2 N5 2.394(3) 7_655 ?
Ag2 N5 2.394(3) 3_545 ?
Ag2 Ag2 2.986(4) 5_645 ?
N1 N1 1.310(4) 6_554 ?
N1 N2 1.340(3) . ?
N2 C2 1.337(4) . ?
N3 N4 1.153(6) . ?
N4 N5 1.189(6) . ?
N5 Ag2 2.394(3) 7 ?
N5 Ag2 2.394(3) 3 ?
N5 Ag1 2.489(5) 3_545 ?
C1 C2 1.486(7) . ?
C1 H1A 0.9600 . ?
C1 H1B 0.9600 . ?
C1 H1C 0.9600 . ?
C2 N2 1.337(4) 6_554 ?
